data_1556690
loop_
_publ_author_name
'Savastano, M.'
'Martinez-Camarena, A.'
'Bazzicalupi, C.'
'Delgado-Pinar, E.'
'Llinares, J.M.'
'Mariani, P.'
'Verdejo, B.'
'Garcia-Espana, E.'
'Bianchi, A.'

_publ_section_title
;
 Stabilization of Supramolecular Networks of Polyiodides with Protonated
 Small Tetra-azacyclophanes
;
_journal_name_full Inorganics
_journal_page_first 48
_journal_paper_doi 10.3390/inorganics7040048
_journal_volume 7
_journal_year 2019
_chemical_formula_sum 'C14 H23 I14 N4 O'
_chemical_formula_weight 2039.96
_space_group_crystal_system monoclinic
_space_group_IT_number 11
_space_group_name_Hall '-P 2yb'
_space_group_name_H-M_alt 'P 1 21/m 1'
_atom_sites_solution_hydrogens geom
_atom_sites_solution_primary direct
_atom_sites_solution_secondary difmap
_cell_angle_alpha 90
_cell_angle_beta 104.671(3)
_cell_angle_gamma 90
_cell_formula_units_Z 2
_cell_length_a 9.226(1)
_cell_length_b 13.060(1)
_cell_length_c 17.377(2)
_cell_measurement_reflns_used 7359
_cell_measurement_temperature 100(2)
_cell_measurement_theta_max 32.36
_cell_measurement_theta_min 2.28
_cell_volume 2025.5(4)
_computing_cell_refinement 'Bruker SAINT'
_computing_data_collection 'Bruker APEX2'
_computing_data_reduction 'Bruker SAINT'
_computing_molecular_graphics 'Mercury 3.10.1'
_computing_publication_material 'SHELXL-2014/7 (Sheldrick, 2014)'
_computing_structure_refinement 'SHELXL-2014/7 (Sheldrick, 2014)'
_computing_structure_solution 'SHELXS (Sheldrick 2008)'
_diffrn_ambient_temperature 100(2)
_diffrn_measured_fraction_theta_full 0.954
_diffrn_measured_fraction_theta_max 0.928
_diffrn_measurement_device_type 'Bruker APEX-II CCD'
_diffrn_measurement_method '\f and \w scans'
_diffrn_radiation_type MoK\a
_diffrn_radiation_wavelength 0.71073
_diffrn_reflns_av_R_equivalents 0.0469
_diffrn_reflns_av_unetI/netI 0.0848
_diffrn_reflns_Laue_measured_fraction_full 0.954
_diffrn_reflns_Laue_measured_fraction_max 0.928
_diffrn_reflns_limit_h_max 10
_diffrn_reflns_limit_h_min -4
_diffrn_reflns_limit_k_max 15
_diffrn_reflns_limit_k_min -5
_diffrn_reflns_limit_l_max 20
_diffrn_reflns_limit_l_min -13
_diffrn_reflns_number 3116
_diffrn_reflns_point_group_measured_fraction_full 0.954
_diffrn_reflns_point_group_measured_fraction_max 0.928
_diffrn_reflns_theta_full 25.000
_diffrn_reflns_theta_max 25.022
_diffrn_reflns_theta_min 2.282
_exptl_absorpt_coefficient_mu 10.714
_exptl_absorpt_correction_T_max 0.7464
_exptl_absorpt_correction_T_min 0.3374
_exptl_absorpt_correction_type multi-scan
_exptl_absorpt_process_details ' SADABS-2016/2'
_exptl_crystal_colour 'dark brown'
_exptl_crystal_density_diffrn 3.345
_exptl_crystal_description prismatic
_exptl_crystal_F_000 1770
_exptl_crystal_size_max 0.3
_exptl_crystal_size_mid 0.2
_exptl_crystal_size_min 0.2
_refine_diff_density_max 2.637
_refine_diff_density_min -3.065
_refine_diff_density_rms 0.525
_refine_ls_extinction_coef .
_refine_ls_extinction_method none
_refine_ls_goodness_of_fit_ref 1.090
_refine_ls_hydrogen_treatment constr
_refine_ls_matrix_type full
_refine_ls_number_parameters 187
_refine_ls_number_reflns 2810
_refine_ls_number_restraints 96
_refine_ls_restrained_S_all 1.075
_refine_ls_R_factor_all 0.0941
_refine_ls_R_factor_gt 0.0779
_refine_ls_shift/su_max 0.004
_refine_ls_shift/su_mean 0.000
_refine_ls_structure_factor_coef Fsqd
_refine_ls_weighting_details 'w=1/[\s^2^(Fo^2^)+(0.1443P)^2^+31.8804P] where P=(Fo^2^+2Fc^2^)/3'
_refine_ls_weighting_scheme calc
_refine_ls_wR_factor_gt 0.2092
_refine_ls_wR_factor_ref 0.2353
_reflns_Friedel_coverage 0.000
_reflns_Friedel_fraction_full .
_reflns_Friedel_fraction_max .
_reflns_number_gt 2244
_reflns_number_total 2810
_reflns_threshold_expression 'I > 2\s(I)'
_cod_data_source_file Inorganics-2019-7-48.cif
_cod_data_source_block 2
_cod_original_sg_symbol_H-M 'P 21/m'
_cod_database_code 1556690
_shelx_space_group_comment
;
The symmetry employed for this shelxl refinement is uniquely defined
by the following loop, which should always be used as a source of
symmetry information in preference to the above space-group names.
They are only intended as comments.
;

loop_
_space_group_symop_operation_xyz
'x, y, z'
'-x, y+1/2, -z'
'-x, -y, -z'
'x, -y-1/2, z'

loop_
_atom_site_label
_atom_site_type_symbol
_atom_site_fract_x
_atom_site_fract_y
_atom_site_fract_z
_atom_site_U_iso_or_equiv
_atom_site_adp_type
_atom_site_occupancy
_atom_site_site_symmetry_order
_atom_site_calc_flag
_atom_site_refinement_flags_posn
_atom_site_refinement_flags_adp
_atom_site_refinement_flags_occupancy
_atom_site_disorder_assembly
_atom_site_disorder_group
I2 I 0.3344(2) 0.7500 0.79918(12) 0.0152(5) Uani 1 2 d S T P . .
I3 I 0.0341(2) 0.7500 0.85098(12) 0.0166(5) Uani 1 2 d S T P . .
C4 C 0.601(3) 0.4342(17) 0.7227(15) 0.019(5) Uani 1 1 d . U . . .
H4A H 0.6307 0.4930 0.7593 0.023 Uiso 1 1 calc R U . . .
H4B H 0.6318 0.4493 0.6732 0.023 Uiso 1 1 calc R U . . .
I7 I 0.4908(2) 0.2500 0.49502(12) 0.0177(5) Uani 1 2 d S T P . .
N1 N 0.620(3) 0.2500 0.7292(17) 0.020(6) Uani 1 2 d S TU P . .
I1 I 0.6007(2) 0.7500 0.75191(13) 0.0195(5) Uani 1 2 d S T P . .
I9 I 0.87626(17) 0.42957(11) 0.57802(9) 0.0186(4) Uani 1 1 d . . . . .
I6 I 0.2196(2) 0.2500 0.54128(13) 0.0225(6) Uani 1 2 d S T P . .
I10 I 0.9479(18) 0.575(2) 0.6965(14) 0.017(3) Uani 0.57(15) 1 d . U P . .
C7 C 0.387(3) 0.3445(19) 0.8266(16) 0.026(5) Uani 1 1 d . U . . .
H7A H 0.3298 0.3551 0.8671 0.031 Uiso 1 1 calc R U . . .
H7B H 0.4940 0.3360 0.8544 0.031 Uiso 1 1 calc R U . . .
I4 I 0.18446(19) 0.56055(12) 0.95769(9) 0.0238(5) Uani 1 1 d . . . . .
I5 I -0.2989(11) 0.9029(3) 0.9412(2) 0.0272(14) Uani 0.78(3) 1 d . U P . .
O1 O 0.991(3) 0.2500 0.9224(16) 0.032(6) Uani 1 2 d S TU P . .
H1 H 1.0141 0.1894 0.9363 0.047 Uiso 0.5 1 calc R U P . .
C5 C 0.363(4) 0.493(2) 0.6395(19) 0.041(7) Uani 1 1 d . U . . .
H5A H 0.2543 0.4841 0.6270 0.061 Uiso 1 1 calc R U . . .
H5B H 0.3882 0.5637 0.6577 0.061 Uiso 1 1 calc R U . . .
H5C H 0.3987 0.4804 0.5918 0.061 Uiso 1 1 calc R U . . .
N3 N 0.331(3) 0.2500 0.7786(16) 0.014(5) Uani 1 2 d S TU P . .
C3 C 0.681(3) 0.3366(18) 0.7616(13) 0.018(5) Uani 1 1 d . U . . .
C6 C 0.369(4) 0.433(2) 0.7738(18) 0.035(7) Uani 1 1 d . U . . .
H6A H 0.4142 0.4932 0.8050 0.042 Uiso 1 1 calc R U . . .
H6B H 0.2602 0.4466 0.7530 0.042 Uiso 1 1 calc R U . . .
C1 C 0.869(4) 0.2500 0.8597(19) 0.016(6) Uani 1 2 d S TU P . .
I8 I 0.7874(2) 0.2500 0.44642(12) 0.0148(5) Uani 1 2 d S T P . .
I5' I -0.346(4) 0.9127(13) 0.9447(10) 0.035(4) Uani 0.22(3) 1 d . U P . .
I10' I 0.941(3) 0.587(2) 0.687(2) 0.021(3) Uani 0.43(15) 1 d . U P . .
C2 C 0.806(3) 0.3450(19) 0.8285(15) 0.023(5) Uani 1 1 d . U . . .
H2 H 0.8440 0.4090 0.8507 0.028 Uiso 1 1 calc R U . . .
N2 N 0.438(2) 0.4192(14) 0.7045(11) 0.014(4) Uani 1 1 d . U . . .
H2A H 0.4152 0.3481 0.6835 0.017 Uiso 1 1 calc R U . . .
C8 C 0.170(4) 0.2500 0.763(2) 0.030(8) Uani 1 2 d S TU P . .
H8A H 0.1294 0.1892 0.7313 0.045 Uiso 0.5 1 calc R U P . .
H8B H 0.1400 0.2490 0.8129 0.045 Uiso 1 2 calc R U P . .
H8C H 0.1296 0.3118 0.7326 0.045 Uiso 0.5 1 calc R U P . .

loop_
_atom_site_aniso_label
_atom_site_aniso_U_11
_atom_site_aniso_U_22
_atom_site_aniso_U_33
_atom_site_aniso_U_23
_atom_site_aniso_U_13
_atom_site_aniso_U_12
I2 0.0167(11) 0.0159(9) 0.0127(10) 0.000 0.0035(9) 0.000
I3 0.0180(11) 0.0164(10) 0.0160(10) 0.000 0.0053(9) 0.000
C4 0.019(5) 0.019(5) 0.020(5) -0.0002(18) 0.005(2) 0.0002(18)
I7 0.0174(11) 0.0218(10) 0.0146(10) 0.000 0.0055(10) 0.000
N1 0.020(6) 0.020(6) 0.020(6) 0.000 0.005(2) 0.000
I1 0.0143(11) 0.0239(11) 0.0213(11) 0.000 0.0065(10) 0.000
I9 0.0160(8) 0.0240(8) 0.0178(8) -0.0027(6) 0.0079(7) -0.0008(6)
I6 0.0167(11) 0.0312(12) 0.0212(11) 0.000 0.0079(10) 0.000
I10 0.016(3) 0.019(4) 0.016(3) -0.002(2) 0.004(2) 0.001(2)
C7 0.026(6) 0.026(6) 0.026(6) -0.0001(18) 0.006(2) -0.0001(18)
I4 0.0297(9) 0.0248(8) 0.0181(8) 0.0036(6) 0.0080(8) 0.0048(7)
I5 0.029(2) 0.0234(14) 0.0273(14) -0.0072(9) 0.0037(11) -0.0015(11)
O1 0.030(7) 0.033(7) 0.031(7) 0.000 0.006(4) 0.000
C5 0.040(8) 0.041(8) 0.041(8) 0.001(4) 0.009(4) 0.000(4)
N3 0.014(6) 0.015(6) 0.015(6) 0.000 0.003(2) 0.000
C3 0.018(5) 0.018(5) 0.018(5) -0.0001(18) 0.005(2) 0.0002(18)
C6 0.035(7) 0.035(7) 0.036(7) -0.0001(18) 0.009(2) -0.0001(18)
C1 0.016(7) 0.016(7) 0.016(7) 0.000 0.004(2) 0.000
I8 0.0158(11) 0.0181(10) 0.0126(10) 0.000 0.0075(9) 0.000
I5' 0.035(5) 0.036(4) 0.035(4) -0.0017(17) 0.0085(19) -0.0008(18)
I10' 0.019(4) 0.021(4) 0.024(4) 0.000(3) 0.006(3) -0.003(3)
C2 0.024(5) 0.023(5) 0.023(5) 0.0000(18) 0.006(2) -0.0001(18)
N2 0.014(4) 0.015(4) 0.014(4) 0.0004(18) 0.0034(19) 0.0003(18)
C8 0.029(9) 0.031(9) 0.030(9) 0.000 0.007(4) 0.000

loop_
_atom_type_symbol
_atom_type_description
_atom_type_scat_dispersion_real
_atom_type_scat_dispersion_imag
_atom_type_scat_source
C C 0.0033 0.0016 'International Tables Vol C Tables 4.2.6.8 and 6.1.1.4'
H H 0.0000 0.0000 'International Tables Vol C Tables 4.2.6.8 and 6.1.1.4'
I I -0.4742 1.8119 'International Tables Vol C Tables 4.2.6.8 and 6.1.1.4'
N N 0.0061 0.0033 'International Tables Vol C Tables 4.2.6.8 and 6.1.1.4'
O O 0.0106 0.0060 'International Tables Vol C Tables 4.2.6.8 and 6.1.1.4'

loop_
_geom_angle_atom_site_label_1
_geom_angle_atom_site_label_2
_geom_angle_atom_site_label_3
_geom_angle
_geom_angle_site_symmetry_1
_geom_angle_site_symmetry_3
I1 I2 I3 179.59(9) . .
I2 I3 I4 83.15(6) . .
I2 I3 I10 79.8(3) . 1_455
I4 I3 I10 85.4(5) . 1_455
I2 I3 I10' 79.5(4) . 1_455
I4 I3 I10' 89.1(7) . 1_455
I10 I3 I10' 3.8(5) 1_455 1_455
N2 C4 C3 109.5(19) . .
I6 I7 I8 179.44(9) . .
C3 N1 C3 117(3) . 4_565
I10 I9 I10' 4.8(6) . .
I10 I9 I8 176.7(6) . .
I10' I9 I8 177.4(8) . .
C6 C7 N3 109(2) . .
I5' I4 I5 9.8(6) 2_547 2_547
I5' I4 I3 172.7(7) 2_547 .
I5 I4 I3 174.83(19) 2_547 .
I5' I5 I4 85.9(19) . 2_557
C8 N3 C7 107.4(19) . .
C8 N3 C7 107.4(19) . 4_565
C7 N3 C7 110(2) . 4_565
N1 C3 C2 126(2) . .
N1 C3 C4 114.5(18) . .
C2 C3 C4 120(2) . .
C7 C6 N2 114(2) . .
O1 C1 C2 119.0(13) . 4_565
O1 C1 C2 119.0(13) . .
C2 C1 C2 122(3) 4_565 .
I7 I8 I9 83.64(6) . .
I5 I5' I4 84(2) . 2_557
C1 C2 C3 115(2) . .
C4 N2 C5 109(2) . .
C4 N2 C6 115.5(19) . .
C5 N2 C6 108(2) . .

loop_
_geom_bond_atom_site_label_1
_geom_bond_atom_site_label_2
_geom_bond_distance
_geom_bond_site_symmetry_2
I2 I1 2.780(3) .
I2 I3 3.122(3) .
I3 I4 3.1908(19) .
I3 I10 3.460(12) 1_455
I3 I10' 3.48(2) 1_455
C4 N2 1.48(3) .
C4 C3 1.54(3) .
I7 I6 2.815(3) .
I7 I8 3.061(3) .
N1 C3 1.32(3) .
N1 C3 1.33(3) 4_565
I9 I10 2.757(12) .
I9 I10' 2.759(18) .
I9 I8 3.233(2) .
C7 C6 1.46(4) .
C7 N3 1.51(3) .
I4 I5' 2.746(14) 2_547
I4 I5 2.739(3) 2_547
I5 I5' 0.47(3) .
I5 I4 2.739(3) 2_557
O1 C1 1.35(4) .
C5 N2 1.51(3) .
N3 C8 1.44(5) .
N3 C7 1.51(3) 4_565
C3 C2 1.42(3) .
C6 N2 1.51(4) .
C1 C2 1.42(3) 4_565
C1 C2 1.42(3) .
I5' I4 2.746(14) 2_557
